data_1555379
loop_
_publ_author_name
'Chung, Tsai-Wen'
'Narhe, Bharat D.'
'Lin, Chun-Cheng'
'Sun, Chung-Ming'

_publ_section_title
;
 Multicomponent Synthesis of Functionalized Tetrahydroacridinones:
 Insights into a Mechanistic Route.
;
_journal_issue 21
_journal_name_full 'Organic letters'
_journal_page_first 5368
_journal_page_last 5371
_journal_paper_doi 10.1021/acs.orglett.5b02705
_journal_volume 17
_journal_year 2015
_chemical_formula_sum 'C23 H20 F3 N3 O'
_chemical_formula_weight 411.42
_space_group_crystal_system monoclinic
_space_group_IT_number 14
_space_group_name_Hall '-P 2ybc'
_space_group_name_H-M_alt 'P 1 21/c 1'
_atom_sites_solution_hydrogens geom
_audit_creation_method SHELXL-2014/6
_cell_angle_alpha 90
_cell_angle_beta 91.039(2)
_cell_angle_gamma 90
_cell_formula_units_Z 4
_cell_length_a 13.6453(11)
_cell_length_b 9.9432(8)
_cell_length_c 14.4487(11)
_cell_measurement_reflns_used 2827
_cell_measurement_temperature 100(2)
_cell_measurement_theta_max 26.0356
_cell_measurement_theta_min 2.4867
_cell_volume 1960.0(3)
_computing_cell_refinement 'SAINT V8.34A (Bruker AXS Inc., 2013)'
_computing_data_collection 'APEX2 (Bruker AXS, 2010)'
_computing_data_reduction 'SAINT V8.34A (Bruker AXS Inc., 2013)'
_computing_molecular_graphics 'SHELXTL (Sheldrick, 2008)'
_computing_publication_material SHELXTL
_computing_structure_refinement 'SHELXL-2014/6 (Sheldrick, 2014)'
_diffrn_ambient_temperature 100(2)
_diffrn_detector_area_resol_mean 8.3333
_diffrn_measured_fraction_theta_full 1.000
_diffrn_measured_fraction_theta_max 0.994
_diffrn_measurement_device_type 'Bruker APEX-II CCD'
_diffrn_measurement_method '\f and \w scans'
_diffrn_radiation_type MoK\a
_diffrn_radiation_wavelength 0.71073
_diffrn_reflns_av_R_equivalents 0.0453
_diffrn_reflns_av_unetI/netI 0.0404
_diffrn_reflns_Laue_measured_fraction_full 1.000
_diffrn_reflns_Laue_measured_fraction_max 0.994
_diffrn_reflns_limit_h_max 16
_diffrn_reflns_limit_h_min -17
_diffrn_reflns_limit_k_max 12
_diffrn_reflns_limit_k_min -12
_diffrn_reflns_limit_l_max 18
_diffrn_reflns_limit_l_min -17
_diffrn_reflns_number 16074
_diffrn_reflns_point_group_measured_fraction_full 1.000
_diffrn_reflns_point_group_measured_fraction_max 0.994
_diffrn_reflns_theta_full 25.242
_diffrn_reflns_theta_max 26.477
_diffrn_reflns_theta_min 1.493
_exptl_absorpt_coefficient_mu 0.107
_exptl_absorpt_correction_T_max 0.9485
_exptl_absorpt_correction_T_min 0.8532
_exptl_absorpt_correction_type multi-scan
_exptl_absorpt_process_details 'SADABS V2014/4 (Bruker AXS Inc.)'
_exptl_crystal_colour Colorless
_exptl_crystal_density_diffrn 1.394
_exptl_crystal_density_meas ?
_exptl_crystal_density_method 'not measured'
_exptl_crystal_description Tabullar
_exptl_crystal_F_000 856
_exptl_crystal_size_max 0.18
_exptl_crystal_size_mid 0.16
_exptl_crystal_size_min 0.05
_refine_diff_density_max 0.516
_refine_diff_density_min -0.442
_refine_diff_density_rms 0.051
_refine_ls_extinction_method none
_refine_ls_goodness_of_fit_ref 1.021
_refine_ls_hydrogen_treatment constr
_refine_ls_matrix_type full
_refine_ls_number_parameters 273
_refine_ls_number_reflns 4021
_refine_ls_number_restraints 0
_refine_ls_restrained_S_all 1.021
_refine_ls_R_factor_all 0.0744
_refine_ls_R_factor_gt 0.0481
_refine_ls_shift/su_max 0.000
_refine_ls_shift/su_mean 0.000
_refine_ls_structure_factor_coef Fsqd
_refine_ls_weighting_details 'w=1/[\s^2^(Fo^2^)+(0.0491P)^2^+1.3448P] where P=(Fo^2^+2Fc^2^)/3'
_refine_ls_weighting_scheme calc
_refine_ls_wR_factor_gt 0.1081
_refine_ls_wR_factor_ref 0.1209
_reflns_Friedel_coverage 0.000
_reflns_number_gt 2912
_reflns_number_total 4021
_reflns_threshold_expression 'I > 2\s(I)'
_cod_data_source_file ol5b02705_si_005.cif
_cod_data_source_block mo_141023lt_0m
_cod_depositor_comments
;
The following automatic conversions were performed:

data item '_exptl_crystal_density_meas' value 'not measured' was
changed to '?' -- the value is perceived as not measured.

Automatic conversion script
Id: cif_fix_values 6909 2019-04-08 15:41:33Z antanas 
;
_cod_original_sg_symbol_H-M 'P 21/c'
_cod_database_code 1555379
_shelx_space_group_comment
;
The symmetry employed for this shelxl refinement is uniquely defined
by the following loop, which should always be used as a source of
symmetry information in preference to the above space-group names.
They are only intended as comments.
;
_shelxl_version_number 2014/6

loop_
_space_group_symop_operation_xyz
'x, y, z'
'-x, y+1/2, -z+1/2'
'-x, -y, -z'
'x, -y-1/2, z-1/2'

loop_
_atom_site_label
_atom_site_type_symbol
_atom_site_fract_x
_atom_site_fract_y
_atom_site_fract_z
_atom_site_U_iso_or_equiv
_atom_site_adp_type
_atom_site_occupancy
_atom_site_site_symmetry_order
_atom_site_calc_flag
_atom_site_refinement_flags_posn
_atom_site_refinement_flags_adp
F1 F 0.98463(13) -0.40156(14) 0.30006(11) 0.0565(5) Uani 1 1 d . .
F2 F 0.96776(14) -0.30656(17) 0.16750(11) 0.0619(5) Uani 1 1 d . .
F3 F 1.07144(12) -0.23101(18) 0.26864(15) 0.0701(6) Uani 1 1 d . .
O1 O 0.68825(10) 0.24286(13) 0.28679(10) 0.0232(3) Uani 1 1 d . .
N1 N 0.68577(12) 0.14453(15) 0.60492(11) 0.0187(4) Uani 1 1 d . .
H6 H 0.6990 0.1723 0.6616 0.022 Uiso 1 1 calc R U
N2 N 0.52400(12) -0.35444(16) 0.54240(12) 0.0208(4) Uani 1 1 d . .
H18 H 0.4991 -0.4165 0.5784 0.025 Uiso 1 1 calc R U
N3 N 0.53314(13) -0.36745(16) 0.44905(12) 0.0227(4) Uani 1 1 d . .
C1 C 0.89964(15) 0.3652(2) 0.47511(16) 0.0264(5) Uani 1 1 d . .
H10 H 0.9374 0.4088 0.4265 0.040 Uiso 1 1 calc R U
H9 H 0.8914 0.2696 0.4603 0.040 Uiso 1 1 calc R U
H1 H 0.9347 0.3743 0.5346 0.040 Uiso 1 1 calc R U
C2 C 0.79894(14) 0.43198(19) 0.48126(15) 0.0205(4) Uani 1 1 d . .
C3 C 0.74254(15) 0.41772(19) 0.38954(14) 0.0214(4) Uani 1 1 d . .
H7 H 0.6845 0.4774 0.3907 0.026 Uiso 1 1 calc R U
H8 H 0.7849 0.4489 0.3389 0.026 Uiso 1 1 calc R U
C4 C 0.70857(14) 0.27541(19) 0.36799(14) 0.0184(4) Uani 1 1 d . .
C5 C 0.69765(14) 0.18214(18) 0.44284(14) 0.0175(4) Uani 1 1 d . .
C6 C 0.67075(14) 0.03827(18) 0.41837(13) 0.0172(4) Uani 1 1 d . .
H20 H 0.6154 0.0414 0.3721 0.021 Uiso 1 1 calc R U
C7 C 0.75534(15) -0.03730(18) 0.37414(14) 0.0190(4) Uani 1 1 d . .
C8 C 0.84549(15) -0.0516(2) 0.42014(16) 0.0246(5) Uani 1 1 d . .
H3 H 0.8560 -0.0096 0.4785 0.030 Uiso 1 1 calc R U
C9 C 0.91997(16) -0.1268(2) 0.38126(17) 0.0311(5) Uani 1 1 d . .
H2 H 0.9818 -0.1341 0.4122 0.037 Uiso 1 1 calc R U
C10 C 0.90406(18) -0.1913(2) 0.29702(17) 0.0314(5) Uani 1 1 d . .
C11 C 0.9811(2) -0.2812(3) 0.25856(19) 0.0440(7) Uani 1 1 d . .
C12 C 0.74262(17) -0.0988(2) 0.28851(15) 0.0257(5) Uani 1 1 d . .
H5 H 0.6827 -0.0867 0.2551 0.031 Uiso 1 1 calc R U
C13 C 0.81564(18) -0.1775(2) 0.25087(16) 0.0321(5) Uani 1 1 d . .
H4 H 0.8046 -0.2218 0.1934 0.038 Uiso 1 1 calc R U
C14 C 0.63478(13) -0.03544(18) 0.50296(13) 0.0166(4) Uani 1 1 d . .
C15 C 0.64304(14) 0.01729(19) 0.59133(13) 0.0176(4) Uani 1 1 d . .
C16 C 0.70702(14) 0.22510(18) 0.53269(14) 0.0178(4) Uani 1 1 d . .
C17 C 0.81321(16) 0.5815(2) 0.50358(16) 0.0267(5) Uani 1 1 d . .
H11 H 0.8526 0.5908 0.5606 0.040 Uiso 1 1 calc R U
H13 H 0.7492 0.6240 0.5119 0.040 Uiso 1 1 calc R U
H12 H 0.8470 0.6254 0.4525 0.040 Uiso 1 1 calc R U
C18 C 0.73807(15) 0.36618(19) 0.55698(14) 0.0196(4) Uani 1 1 d . .
H15 H 0.7771 0.3644 0.6154 0.024 Uiso 1 1 calc R U
H14 H 0.6790 0.4214 0.5675 0.024 Uiso 1 1 calc R U
C19 C 0.60620(15) -0.0514(2) 0.66923(14) 0.0211(4) Uani 1 1 d . .
H16 H 0.6115 -0.0104 0.7285 0.025 Uiso 1 1 calc R U
C20 C 0.56291(15) -0.1760(2) 0.66143(14) 0.0208(4) Uani 1 1 d . .
H17 H 0.5373 -0.2210 0.7137 0.025 Uiso 1 1 calc R U
C21 C 0.55826(14) -0.23320(18) 0.57304(14) 0.0184(4) Uani 1 1 d . .
C22 C 0.57281(15) -0.25410(19) 0.42047(15) 0.0220(4) Uani 1 1 d . .
H19 H 0.5871 -0.2350 0.3577 0.026 Uiso 1 1 calc R U
C23 C 0.59144(14) -0.16437(18) 0.49501(14) 0.0176(4) Uani 1 1 d . .

loop_
_atom_site_aniso_label
_atom_site_aniso_U_11
_atom_site_aniso_U_22
_atom_site_aniso_U_33
_atom_site_aniso_U_23
_atom_site_aniso_U_13
_atom_site_aniso_U_12
F1 0.0863(12) 0.0322(8) 0.0520(10) 0.0143(7) 0.0306(9) 0.0303(8)
F2 0.0821(13) 0.0608(11) 0.0439(10) 0.0085(8) 0.0308(9) 0.0338(9)
F3 0.0452(10) 0.0575(11) 0.1089(16) 0.0099(11) 0.0352(10) 0.0160(8)
O1 0.0333(8) 0.0168(7) 0.0195(8) 0.0027(6) -0.0009(6) -0.0019(6)
N1 0.0256(9) 0.0149(8) 0.0156(8) -0.0013(7) -0.0010(7) -0.0052(7)
N2 0.0254(9) 0.0138(8) 0.0231(9) 0.0023(7) 0.0020(7) -0.0054(7)
N3 0.0281(10) 0.0166(8) 0.0235(9) -0.0014(7) -0.0008(7) -0.0051(7)
C1 0.0223(11) 0.0194(10) 0.0374(13) -0.0026(9) 0.0007(9) -0.0041(8)
C2 0.0220(10) 0.0127(9) 0.0267(11) -0.0015(8) 0.0005(9) -0.0035(8)
C3 0.0270(11) 0.0130(9) 0.0244(11) 0.0019(8) 0.0024(9) -0.0020(8)
C4 0.0195(10) 0.0151(9) 0.0207(11) 0.0005(8) 0.0010(8) 0.0008(8)
C5 0.0205(10) 0.0115(9) 0.0203(10) 0.0009(8) -0.0007(8) -0.0017(7)
C6 0.0212(10) 0.0127(9) 0.0177(10) 0.0000(8) -0.0017(8) -0.0018(7)
C7 0.0251(10) 0.0103(9) 0.0216(10) 0.0038(8) 0.0036(8) -0.0031(7)
C8 0.0266(11) 0.0151(10) 0.0322(12) 0.0006(9) -0.0003(9) -0.0023(8)
C9 0.0260(12) 0.0211(11) 0.0463(15) 0.0105(10) 0.0041(10) 0.0005(9)
C10 0.0400(13) 0.0183(10) 0.0365(14) 0.0100(10) 0.0171(11) 0.0043(9)
C11 0.0544(17) 0.0344(14) 0.0440(16) 0.0134(12) 0.0239(13) 0.0149(12)
C12 0.0343(12) 0.0209(10) 0.0220(11) 0.0016(9) 0.0039(9) -0.0017(9)
C13 0.0490(15) 0.0216(11) 0.0260(12) 0.0007(9) 0.0112(11) 0.0035(10)
C14 0.0173(9) 0.0120(9) 0.0205(10) 0.0017(8) -0.0016(8) 0.0001(7)
C15 0.0187(10) 0.0144(9) 0.0196(10) 0.0001(8) -0.0006(8) -0.0011(7)
C16 0.0180(10) 0.0141(9) 0.0213(10) 0.0005(8) -0.0005(8) 0.0001(7)
C17 0.0317(12) 0.0164(10) 0.0321(13) -0.0016(9) 0.0016(10) -0.0050(9)
C18 0.0243(10) 0.0128(9) 0.0216(10) -0.0020(8) -0.0020(8) -0.0008(8)
C19 0.0251(11) 0.0199(10) 0.0181(11) -0.0005(8) -0.0010(8) -0.0004(8)
C20 0.0244(11) 0.0193(10) 0.0189(10) 0.0045(8) 0.0018(8) -0.0020(8)
C21 0.0175(10) 0.0128(9) 0.0249(11) 0.0018(8) -0.0009(8) -0.0006(7)
C22 0.0273(11) 0.0168(10) 0.0217(11) 0.0000(8) -0.0018(8) -0.0034(8)
C23 0.0185(10) 0.0150(9) 0.0192(10) 0.0008(8) -0.0030(8) 0.0010(7)

loop_
_atom_type_symbol
_atom_type_description
_atom_type_scat_dispersion_real
_atom_type_scat_dispersion_imag
_atom_type_scat_source
C C 0.0033 0.0016 'International Tables Vol C Tables 4.2.6.8 and 6.1.1.4'
H H 0.0000 0.0000 'International Tables Vol C Tables 4.2.6.8 and 6.1.1.4'
N N 0.0061 0.0033 'International Tables Vol C Tables 4.2.6.8 and 6.1.1.4'
O O 0.0106 0.0060 'International Tables Vol C Tables 4.2.6.8 and 6.1.1.4'
F F 0.0171 0.0103 'International Tables Vol C Tables 4.2.6.8 and 6.1.1.4'

loop_
_geom_angle_atom_site_label_1
_geom_angle_atom_site_label_2
_geom_angle_atom_site_label_3
_geom_angle
C16 N1 C15 121.34(16)
C16 N1 H6 119.3
C15 N1 H6 119.3
N3 N2 C21 111.60(16)
N3 N2 H18 124.2
C21 N2 H18 124.2
C22 N3 N2 105.90(16)
C2 C1 H10 109.5
C2 C1 H9 109.5
H10 C1 H9 109.5
C2 C1 H1 109.5
H10 C1 H1 109.5
H9 C1 H1 109.5
C3 C2 C1 110.38(17)
C3 C2 C18 107.99(16)
C1 C2 C18 110.80(16)
C3 C2 C17 109.43(17)
C1 C2 C17 108.81(16)
C18 C2 C17 109.41(17)
C4 C3 C2 114.29(16)
C4 C3 H7 108.7
C2 C3 H7 108.7
C4 C3 H8 108.7
C2 C3 H8 108.7
H7 C3 H8 107.6
O1 C4 C5 121.24(17)
O1 C4 C3 119.85(17)
C5 C4 C3 118.88(17)
C16 C5 C4 120.23(17)
C16 C5 C6 122.19(17)
C4 C5 C6 117.51(17)
C14 C6 C5 110.41(16)
C14 C6 C7 110.98(15)
C5 C6 C7 112.33(16)
C14 C6 H20 107.6
C5 C6 H20 107.6
C7 C6 H20 107.6
C12 C7 C8 118.34(19)
C12 C7 C6 120.43(18)
C8 C7 C6 121.17(18)
C9 C8 C7 120.5(2)
C9 C8 H3 119.7
C7 C8 H3 119.7
C8 C9 C10 119.9(2)
C8 C9 H2 120.0
C10 C9 H2 120.0
C13 C10 C9 120.0(2)
C13 C10 C11 119.7(2)
C9 C10 C11 120.1(2)
F3 C11 F1 105.0(2)
F3 C11 F2 106.5(2)
F1 C11 F2 105.8(2)
F3 C11 C10 112.9(2)
F1 C11 C10 112.8(2)
F2 C11 C10 113.0(2)
C13 C12 C7 121.3(2)
C13 C12 H5 119.4
C7 C12 H5 119.4
C10 C13 C12 119.8(2)
C10 C13 H4 120.1
C12 C13 H4 120.1
C15 C14 C23 116.43(18)
C15 C14 C6 122.65(16)
C23 C14 C6 120.92(17)
C14 C15 N1 119.80(17)
C14 C15 C19 121.78(17)
N1 C15 C19 118.38(17)
N1 C16 C5 121.95(17)
N1 C16 C18 115.84(17)
C5 C16 C18 122.18(18)
C2 C17 H11 109.5
C2 C17 H13 109.5
H11 C17 H13 109.5
C2 C17 H12 109.5
H11 C17 H12 109.5
H13 C17 H12 109.5
C16 C18 C2 112.66(17)
C16 C18 H15 109.1
C2 C18 H15 109.1
C16 C18 H14 109.1
C2 C18 H14 109.1
H15 C18 H14 107.8
C20 C19 C15 121.80(19)
C20 C19 H16 119.1
C15 C19 H16 119.1
C19 C20 C21 116.96(19)
C19 C20 H17 121.5
C21 C20 H17 121.5
N2 C21 C20 131.73(19)
N2 C21 C23 106.53(17)
C20 C21 C23 121.74(17)
N3 C22 C23 111.63(18)
N3 C22 H19 124.2
C23 C22 H19 124.2
C21 C23 C14 121.18(18)
C21 C23 C22 104.34(17)
C14 C23 C22 134.45(19)

loop_
_geom_bond_atom_site_label_1
_geom_bond_atom_site_label_2
_geom_bond_distance
F1 C11 1.339(3)
F2 C11 1.349(3)
F3 C11 1.336(3)
O1 C4 1.244(2)
N1 C16 1.351(2)
N1 C15 1.405(2)
N1 H6 0.8800
N2 N3 1.363(2)
N2 C21 1.364(2)
N2 H18 0.8800
N3 C22 1.320(3)
C1 C2 1.530(3)
C1 H10 0.9800
C1 H9 0.9800
C1 H1 0.9800
C2 C3 1.527(3)
C2 C18 1.532(3)
C2 C17 1.533(3)
C3 C4 1.520(3)
C3 H7 0.9900
C3 H8 0.9900
C4 C5 1.434(3)
C5 C16 1.370(3)
C5 C6 1.517(2)
C6 C14 1.515(3)
C6 C7 1.527(3)
C6 H20 1.0000
C7 C12 1.388(3)
C7 C8 1.395(3)
C8 C9 1.388(3)
C8 H3 0.9500
C9 C10 1.390(3)
C9 H2 0.9500
C10 C13 1.375(3)
C10 C11 1.494(3)
C12 C13 1.386(3)
C12 H5 0.9500
C13 H4 0.9500
C14 C15 1.383(3)
C14 C23 1.416(3)
C15 C19 1.417(3)
C16 C18 1.505(3)
C17 H11 0.9800
C17 H13 0.9800
C17 H12 0.9800
C18 H15 0.9900
C18 H14 0.9900
C19 C20 1.376(3)
C19 H16 0.9500
C20 C21 1.399(3)
C20 H17 0.9500
C21 C23 1.401(3)
C22 C23 1.418(3)
C22 H19 0.9500
